data_2012468
loop_
_publ_author_name
'Lazar, Du\<san'
'Stankovi\'c, Slobodanka'
'Pejanovi\'c, Vjera'
'Courseille, Christiane'

_publ_section_title
;
 <small>D</small>-Secoestrone derivatives. V.
 3-Methoxy-17-oxo-17-phenyl-16,17-secoestra-1,3,5(10)-triene-16-nitrile
 and
 17-hydroxy-3-methoxy-17-phenyl-16,17-secoestra-1,3,5(10)-triene-16-nitrile
;
_journal_issue 2
_journal_name_full 'Acta Crystallographica Section C'
_journal_page_first o63
_journal_page_last o65
_journal_paper_doi 10.1107/S0108270101018182
_journal_volume 58
_journal_year 2002
_chemical_formula_moiety 'C25 H27 N O2'
_chemical_formula_sum 'C25 H27 N O2'
_chemical_formula_weight 373.48
_chemical_name_systematic
;
3-methoxy-17-oxo-17-phenyl-16,17-secoestra-1,3,5(10)-triene-16-carbonitrile
;
_space_group_IT_number 4
_symmetry_cell_setting monoclinic
_symmetry_space_group_name_Hall 'P 2yb'
_symmetry_space_group_name_H-M 'P 1 21 1'
_atom_sites_solution_hydrogens geom
_atom_sites_solution_primary direct
_atom_sites_solution_secondary difmap
_audit_creation_method SHELXL97
_cell_angle_alpha 90
_cell_angle_beta 102.47(2)
_cell_angle_gamma 90
_cell_formula_units_Z 2
_cell_length_a 8.1540(10)
_cell_length_b 8.602(3)
_cell_length_c 15.005(4)
_cell_measurement_reflns_used 25
_cell_measurement_temperature 293(2)
_cell_measurement_theta_max 20
_cell_measurement_theta_min 10
_cell_volume 1027.6(5)
_computing_cell_refinement 'CAD-4 Software'
_computing_data_collection 'CAD-4 Software (Enraf-Nonius, 1989)'
_computing_data_reduction 'CAD-4 Software'
_computing_molecular_graphics 'ORTEPII (Johnson, 1976)'
_computing_publication_material 'CSU (Vickovi\'c, 1988)'
_computing_structure_refinement 'SHELXL97 (Sheldrick, 1997)'
_computing_structure_solution 'SHELXS86 (Sheldrick, 1990)'
_diffrn_ambient_temperature 293(2)
_diffrn_measured_fraction_theta_full .985
_diffrn_measured_fraction_theta_max .985
_diffrn_measurement_device 'Enraf-Nonius CAD-4'
_diffrn_measurement_method \w/\q
_diffrn_radiation_monochromator graphite
_diffrn_radiation_source 'fine-focus sealed tube'
_diffrn_radiation_type CuK\a
_diffrn_radiation_wavelength 1.54178
_diffrn_reflns_av_R_equivalents .000
_diffrn_reflns_av_sigmaI/netI .035
_diffrn_reflns_limit_h_max 8
_diffrn_reflns_limit_h_min -9
_diffrn_reflns_limit_k_max 9
_diffrn_reflns_limit_k_min 0
_diffrn_reflns_limit_l_max 16
_diffrn_reflns_limit_l_min 0
_diffrn_reflns_number 1616
_diffrn_reflns_theta_full 59.93
_diffrn_reflns_theta_max 59.93
_diffrn_reflns_theta_min 3.02
_diffrn_standards_decay_% 0
_diffrn_standards_interval_time 180
_diffrn_standards_number 3
_exptl_absorpt_coefficient_mu .593
_exptl_absorpt_correction_type none
_exptl_crystal_colour colourless
_exptl_crystal_density_diffrn 1.207
_exptl_crystal_density_meas ?
_exptl_crystal_density_method 'not measured'
_exptl_crystal_description prism
_exptl_crystal_F_000 400
_exptl_crystal_size_max .45
_exptl_crystal_size_mid .08
_exptl_crystal_size_min .03
_refine_diff_density_max .11
_refine_diff_density_min -.14
_refine_ls_extinction_method none
_refine_ls_goodness_of_fit_ref 1.184
_refine_ls_hydrogen_treatment constr
_refine_ls_matrix_type full
_refine_ls_number_parameters 251
_refine_ls_number_reflns 1616
_refine_ls_number_restraints 9
_refine_ls_restrained_S_all 1.181
_refine_ls_R_factor_all .107
_refine_ls_R_factor_gt .061
_refine_ls_shift/su_max .007
_refine_ls_shift/su_mean .000
_refine_ls_structure_factor_coef Fsqd
_refine_ls_weighting_details 'calc w = 1/[\s^2^(Fo^2^)+(0.0443P)^2^+0.3945P] where P=(Fo^2^+2Fc^2^)/3'
_refine_ls_weighting_scheme calc
_refine_ls_wR_factor_gt .133
_refine_ls_wR_factor_ref .150
_reflns_number_gt 978
_reflns_number_total 1616
_reflns_threshold_expression I>2\s(I)
_cod_data_source_file av1086.cif
_cod_data_source_block I
_cod_depositor_comments
;
The following automatic conversions were performed:

'_exptl_crystal_density_meas' value 'not measured' was changed to '?'
- the value is perceived as not measured.

Automatic conversion script
Id: cif_fix_values 3008 2015-01-20 13:52:24Z robertas 
;
_cod_original_sg_symbol_H-M 'P 21'
_cod_database_code 2012468
_cod_database_fobs_code 2012468

loop_
_symmetry_equiv_pos_as_xyz
'x, y, z'
'-x, y+1/2, -z'

loop_
_atom_site_aniso_label
_atom_site_aniso_U_11
_atom_site_aniso_U_22
_atom_site_aniso_U_33
_atom_site_aniso_U_12
_atom_site_aniso_U_13
_atom_site_aniso_U_23
O1 .112(4) .089(3) .087(3) .002(4) .048(3) .005(3)
O2 .138(5) .149(6) .129(5) .005(5) .066(4) .021(5)
N .195(8) .097(6) .099(5) .020(6) .052(5) .025(5)
C1 .099(6) .070(4) .073(5) .005(4) .030(4) .004(4)
C2 .106(6) .063(4) .072(4) .007(5) .028(4) .008(4)
C3 .111(6) .062(4) .073(5) -.007(5) .036(5) -.008(4)
C4 .094(5) .064(4) .078(5) .013(4) .025(4) .003(4)
C5 .091(5) .060(4) .061(4) .013(4) .015(4) .002(3)
C6 .109(6) .085(5) .079(5) .033(5) .030(4) .012(4)
C7 .115(6) .063(4) .066(4) .030(4) .025(4) .012(3)
C8 .100(5) .062(4) .060(4) .006(4) .020(4) .000(3)
C9 .089(5) .059(4) .069(4) .011(4) .024(4) .006(3)
C10 .098(5) .054(4) .061(4) -.006(4) .018(4) -.003(3)
C11 .118(6) .080(5) .082(5) .034(5) .039(4) .016(4)
C12 .123(7) .114(7) .082(5) .038(6) .050(5) .019(5)
C13 .115(6) .063(5) .084(5) .009(5) .042(5) .000(4)
C14 .094(5) .062(4) .058(4) .006(4) .019(4) -.001(4)
C15 .124(6) .068(5) .058(4) .010(4) .029(4) -.002(3)
C16 .130(7) .075(6) .061(4) .018(5) .032(4) .005(4)
C17 .121(8) .121(8) .084(6) .030(7) .033(5) .011(6)
C18 .171(9) .068(5) .119(6) .004(6) .065(6) -.010(5)
C19 .115(7) .130(8) .124(7) .006(7) .060(6) .004(6)
C20A .106(9) .155(16) .061(5) .045(9) .031(6) .024(8)
C21A .085(9) .22(2) .111(9) .010(12) .041(7) -.020(13)
C22A .079(14) .27(3) .166(11) .017(16) .053(10) -.037(18)
C23A .15(2) .24(3) .113(9) .10(2) .019(13) -.009(17)
C24A .23(3) .22(2) .115(9) .14(2) .054(18) .023(16)
C25A .23(2) .162(18) .113(8) .127(16) .086(12) .048(10)
C20B .106(9) .155(16) .061(5) .045(9) .031(6) .024(8)
C21B .085(9) .22(2) .111(9) .010(12) .041(7) -.020(13)
C22B .079(14) .27(3) .166(11) .017(16) .053(10) -.037(18)
C23B .15(2) .24(3) .113(9) .10(2) .019(13) -.009(17)
C24B .23(3) .22(2) .115(9) .14(2) .054(18) .023(16)
C25B .23(2) .162(18) .113(8) .127(16) .086(12) .048(10)

loop_
_atom_site_label
_atom_site_fract_x
_atom_site_fract_y
_atom_site_fract_z
_atom_site_U_iso_or_equiv
_atom_site_thermal_displace_type
_atom_site_calc_flag
_atom_site_refinement_flags
_atom_site_occupancy
_atom_site_disorder_assembly
_atom_site_disorder_group
_atom_site_type_symbol
O1 .0235(7) .6513(7) .6124(3) .0923(15) Uani d . 1 . . O
O2 .8038(9) .6621(10) .1508(5) .133(2) Uani d . 1 A . O
N .4593(11) .9987(10) .0726(5) .127(3) Uani d . 1 . . N
C1 .3824(9) .5628(8) .5183(4) .079(2) Uani d . 1 . . C
H1 .4818 .5072 .5362 .094 Uiso calc R 1 . . H
C2 .2731(10) .5700(8) .5752(5) .079(2) Uani d . 1 . . C
H2 .2987 .5198 .6314 .095 Uiso calc R 1 . . H
C3 .1244(10) .6515(9) .5498(5) .080(2) Uani d . 1 . . C
C4 .0880(9) .7269(8) .4671(5) .078(2) Uani d . 1 . . C
H4 -.0116 .7828 .4503 .094 Uiso calc R 1 . . H
C5 .1982(10) .7206(8) .4083(4) .0708(18) Uani d . 1 . . C
C6 .1493(9) .8020(9) .3185(4) .090(2) Uani d . 1 . . C
H61 .1059 .9042 .3282 .117 Uiso calc R 1 . . H
H62 .0597 .7441 .2794 .117 Uiso calc R 1 . . H
C7 .2962(9) .8206(8) .2692(4) .081(2) Uani d . 1 . . C
H71 .2531 .8514 .2063 .105 Uiso calc R 1 . . H
H72 .3721 .9011 .2988 .105 Uiso calc R 1 . . H
C8 .3902(9) .6680(8) .2719(4) .0732(18) Uani d . 1 . . C
H8 .3074 .5865 .2497 .088 Uiso calc R 1 . . H
C9 .4739(8) .6290(8) .3710(4) .0712(18) Uani d . 1 . . C
H9 .5583 .7098 .3918 .085 Uiso calc R 1 . . H
C10 .3479(9) .6381(8) .4327(4) .0708(18) Uani d . 1 . . C
C11 .5671(10) .4761(9) .3765(5) .091(2) Uani d . 1 . . C
H111 .4874 .3925 .3573 .118 Uiso calc R 1 . . H
H112 .6238 .4566 .4393 .118 Uiso calc R 1 . . H
C12 .6958(10) .4777(11) .3162(4) .102(3) Uani d . 1 . . C
H121 .7519 .3777 .3205 .133 Uiso calc R 1 . . H
H122 .7800 .5563 .3385 .133 Uiso calc R 1 . . H
C13 .6137(10) .5118(9) .2143(5) .084(2) Uani d . 1 A . C
C14 .5191(8) .6671(8) .2107(4) .0711(18) Uani d . 1 . . C
H14 .6026 .7474 .2341 .085 Uiso calc R 1 . . H
C15 .4382(10) .7101(8) .1105(4) .082(2) Uani d . 1 . . C
H151 .4916 .6490 .0704 .106 Uiso calc R 1 . . H
H152 .3205 .6814 .0983 .106 Uiso calc R 1 . . H
C16 .4507(11) .8713(10) .0888(5) .087(2) Uani d . 1 . . C
C17 .7606(12) .5317(13) .1674(5) .107(3) Uani d D 1 . . C
C18 .4992(12) .3829(9) .1703(6) .114(3) Uani d . 1 . . C
H181 .5173 .3634 .1102 .172 Uiso calc R 1 A . H
H182 .3845 .4128 .1663 .172 Uiso calc R 1 . . H
H183 .5230 .2903 .2065 .172 Uiso calc R 1 . . H
C19 -.1237(11) .7452(12) .5936(6) .118(3) Uani d . 1 . . C
H191 -.1791 .7390 .6439 .177 Uiso calc R 1 . . H
H192 -.1981 .7087 .5391 .177 Uiso calc R 1 . . H
H193 -.0933 .8511 .5853 .177 Uiso calc R 1 . . H
C20A .889(5) .431(6) .139(3) .106(6) Uani d PGD .287(6) A -1 C
C21A .995(7) .478(6) .083(4) .137(7) Uani d PGD .287(6) A -1 C
H21A .9895 .5790 .0608 .164 Uiso calc PR .287(6) A -1 H
C22A 1.110(7) .374(7) .061(4) .168(10) Uani d PGD .287(6) A -1 C
H22A 1.1816 .4051 .0235 .202 Uiso calc PR .287(6) A -1 H
C23A 1.119(6) .222(7) .094(5) .170(12) Uani d PGD .287(6) A -1 C
H23A 1.1958 .1528 .0792 .204 Uiso calc PR .287(6) A -1 H
C24A 1.012(9) .175(7) .150(6) .186(14) Uani d PGD .287(6) A -1 C
H24A 1.0179 .0743 .1723 .223 Uiso calc PR .287(6) A -1 H
C25A .897(8) .280(7) .172(4) .161(9) Uani d PGD .287(6) A -1 C
H25A .8258 .2482 .2096 .194 Uiso calc PR .287(6) A -1 H
C20B .8545(16) .387(2) .1475(9) .106(6) Uani d PGD .71 A -2 C
C21B .969(2) .419(2) .0936(14) .137(7) Uani d PGD .71 A -2 C
H21B .9807 .5207 .0740 .164 Uiso calc PR .713(6) A -2 H
C22B 1.066(2) .301(3) .0688(15) .168(10) Uani d PGD .71 A -2 C
H22B 1.1425 .3227 .0327 .202 Uiso calc PR .713(6) A -2 H
C23B 1.048(2) .150(2) .0980(16) .170(12) Uani d PGD .71 A -2 C
H23B 1.1134 .0702 .0814 .204 Uiso calc PR .713(6) A -2 H
C24B .934(3) .117(2) .1519(19) .186(14) Uani d PGD .71 A -2 C
H24B .9223 .0158 .1714 .223 Uiso calc PR .713(6) A -2 H
C25B .837(3) .236(2) .1767(16) .161(9) Uani d PGD .71 A -2 C
H25B .7604 .2138 .2128 .194 Uiso calc PR .713(6) A -2 H

loop_
_atom_type_symbol
_atom_type_description
_atom_type_scat_dispersion_real
_atom_type_scat_dispersion_imag
_atom_type_scat_source
C C .0181 .0091 'International Tables Vol C Tables 4.2.6.8 and 6.1.1.4'
N N .0311 .0180 'International Tables Vol C Tables 4.2.6.8 and 6.1.1.4'
O O .0492 .0322 'International Tables Vol C Tables 4.2.6.8 and 6.1.1.4'
H H .0000 .0000 'International Tables Vol C Tables 4.2.6.8 and 6.1.1.4'

loop_
_geom_angle_atom_site_label_1
_geom_angle_atom_site_label_2
_geom_angle_atom_site_label_3
_geom_angle
_geom_angle_publ_flag
C3 O1 C19 117.9(6) no
C2 C1 C10 121.4(7) no
C2 C1 H1 119.3 no
C10 C1 H1 119.3 no
C1 C2 C3 120.3(7) no
C1 C2 H2 119.9 no
C3 C2 H2 119.9 no
O1 C3 C4 124.9(8) no
O1 C3 C2 115.5(7) no
C4 C3 C2 119.6(7) no
C3 C4 C5 120.7(7) no
C3 C4 H4 119.6 no
C5 C4 H4 119.6 no
C10 C5 C4 120.2(6) no
C10 C5 C6 121.7(6) no
C4 C5 C6 118.1(7) no
C5 C6 C7 113.3(6) no
C5 C6 H61 108.9 no
C7 C6 H61 108.9 no
C5 C6 H62 108.9 no
C7 C6 H62 108.9 no
H61 C6 H62 107.7 no
C8 C7 C6 109.7(6) no
C8 C7 H71 109.7 no
C6 C7 H71 109.7 no
C8 C7 H72 109.7 no
C6 C7 H72 109.7 no
H71 C7 H72 108.2 no
C7 C8 C9 109.4(5) no
C7 C8 C14 113.3(6) no
C9 C8 C14 111.0(5) no
C7 C8 H8 107.6 no
C9 C8 H8 107.6 no
C14 C8 H8 107.6 no
C11 C9 C10 114.0(6) no
C11 C9 C8 110.9(5) no
C10 C9 C8 111.1(5) no
C11 C9 H9 106.8 no
C10 C9 H9 106.8 no
C8 C9 H9 106.8 no
C5 C10 C1 117.7(6) no
C5 C10 C9 122.2(6) no
C1 C10 C9 120.1(7) no
C9 C11 C12 111.2(6) no
C9 C11 H111 109.4 no
C12 C11 H111 109.4 no
C9 C11 H112 109.4 no
C12 C11 H112 109.4 no
H111 C11 H112 108.0 no
C11 C12 C13 112.2(6) no
C11 C12 H121 109.2 no
C13 C12 H121 109.2 no
C11 C12 H122 109.2 no
C13 C12 H122 109.2 no
H121 C12 H122 107.9 no
C18 C13 C17 110.8(7) no
C18 C13 C14 111.5(6) no
C17 C13 C14 109.0(7) no
C18 C13 C12 112.6(7) no
C17 C13 C12 105.0(6) no
C14 C13 C12 107.7(6) no
C13 C14 C8 112.7(5) no
C13 C14 C15 110.2(5) no
C8 C14 C15 112.1(6) no
C13 C14 H14 107.2 no
C8 C14 H14 107.2 no
C15 C14 H14 107.2 no
C16 C15 C14 114.6(6) no
C16 C15 H151 108.6 no
C14 C15 H151 108.6 no
C16 C15 H152 108.6 no
C14 C15 H152 108.6 no
H151 C15 H152 107.6 no
N C16 C15 179.0(9) no
O2 C17 C20A 103(2) no
O2 C17 C13 119.3(9) no
C20A C17 C13 137(2) yes
O2 C17 C20B 122.2(10) no
C20A C17 C20B 19(2) no
C13 C17 C20B 118.4(10) yes
C13 C18 H181 109.5 no
C13 C18 H182 109.5 no
H181 C18 H182 109.5 no
C13 C18 H183 109.5 no
H181 C18 H183 109.5 no
H182 C18 H183 109.5 no
O1 C19 H191 109.5 no
O1 C19 H192 109.5 no
H191 C19 H192 109.5 no
O1 C19 H193 109.5 no
H191 C19 H193 109.5 no
H192 C19 H193 109.5 no
C21A C20A C25A 120.0 no
C21A C20A C17 125(3) no
C25A C20A C17 115(3) no
C20A C21A C22A 120.0 no
C20A C21A H21A 120.0 no
C22A C21A H21A 120.0 no
C21A C22A C23A 120.0 no
C21A C22A H22A 120.0 no
C23A C22A H22A 120.0 no
C24A C23A C22A 120.0 no
C24A C23A H23A 120.0 no
C22A C23A H23A 120.0 no
C23A C24A C25A 120.0 no
C23A C24A H24A 120.0 no
C25A C24A H24A 120.0 no
C24A C25A C20A 120.0 no
C24A C25A H25A 120.0 no
C20A C25A H25A 120.0 no
C21B C20B C25B 120.0 no
C21B C20B C17 112.2(10) no
C25B C20B C17 127.8(10) no
C22B C21B C20B 120.0 no
C22B C21B H21B 120.0 no
C20B C21B H21B 120.0 no
C21B C22B C23B 120.0 no
C21B C22B H22B 120.0 no
C23B C22B H22B 120.0 no
C22B C23B C24B 120.0 no
C22B C23B H23B 120.0 no
C24B C23B H23B 120.0 no
C25B C24B C23B 120.0 no
C25B C24B H24B 120.0 no
C23B C24B H24B 120.0 no
C24B C25B C20B 120.0 no
C24B C25B H25B 120.0 no
C20B C25B H25B 120.0 no

loop_
_geom_bond_atom_site_label_1
_geom_bond_atom_site_label_2
_geom_bond_site_symmetry_2
_geom_bond_distance
_geom_bond_publ_flag
O1 O2 . 10.3680(10) yes
O1 C3 . 1.375(8) no
O1 C19 . 1.424(9) no
O2 C17 . 1.218(11) no
N C16 . 1.128(9) no
C1 C2 . 1.363(9) no
C1 C10 . 1.410(9) no
C1 H1 . .9300 no
C2 C3 . 1.380(9) no
C2 H2 . .9300 no
C3 C4 . 1.375(9) no
C4 C5 . 1.390(8) no
C4 H4 . .9300 no
C5 C10 . 1.391(8) no
C5 C6 . 1.495(9) no
C6 C7 . 1.546(9) no
C6 H61 . .9700 no
C6 H62 . .9700 no
C7 C8 . 1.516(9) no
C7 H71 . .9700 no
C7 H72 . .9700 no
C8 C9 . 1.534(8) no
C8 C14 . 1.537(8) no
C8 H8 . .9800 no
C9 C11 . 1.512(9) no
C9 C10 . 1.527(9) no
C9 H9 . .9800 no
C11 C12 . 1.527(8) no
C11 H111 . .9700 no
C11 H112 . .9700 no
C12 C13 . 1.560(10) no
C12 H121 . .9700 no
C12 H122 . .9700 no
C13 C18 . 1.506(11) no
C13 C17 . 1.524(11) no
C13 C14 . 1.538(9) no
C14 C15 . 1.550(8) no
C14 H14 . .9800 no
C15 C16 . 1.433(11) no
C15 H151 . .9700 no
C15 H152 . .9700 no
C17 C20A . 1.49(5) no
C17 C20B . 1.53(2) no
C18 H181 . .9600 no
C18 H182 . .9600 no
C18 H183 . .9600 no
C19 H191 . .9600 no
C19 H192 . .9600 no
C19 H193 . .9600 no
C20A C21A . 1.3900 no
C20A C25A . 1.3900 no
C21A C22A . 1.3900 no
C21A H21A . .9300 no
C22A C23A . 1.3900 no
C22A H22A . .9300 no
C23A C24A . 1.3900 no
C23A H23A . .9300 no
C24A C25A . 1.3900 no
C24A H24A . .9300 no
C25A H25A . .9300 no
C20B C21B . 1.3900 no
C20B C25B . 1.3900 no
C21B C22B . 1.3900 no
C21B H21B . .9300 no
C22B C23B . 1.3900 no
C22B H22B . .9300 no
C23B C24B . 1.3900 no
C23B H23B . .9300 no
C24B C25B . 1.3900 no
C24B H24B . .9300 no
C25B H25B . .9300 no

loop_
_geom_torsion_atom_site_label_1
_geom_torsion_atom_site_label_2
_geom_torsion_atom_site_label_3
_geom_torsion_atom_site_label_4
_geom_torsion
_geom_torsion_publ_flag
C10 C1 C2 C3 .3(11) no
C19 O1 C3 C4 -4.9(10) no
C19 O1 C3 C2 174.3(7) no
C1 C2 C3 O1 -179.9(7) no
C1 C2 C3 C4 -.7(11) no
O1 C3 C4 C5 179.9(7) no
C2 C3 C4 C5 .7(10) no
C3 C4 C5 C10 -.3(10) no
C3 C4 C5 C6 178.6(6) no
C10 C5 C6 C7 -14.7(10) no
C4 C5 C6 C7 166.3(6) no
C5 C6 C7 C8 46.2(8) no
C6 C7 C8 C9 -65.4(7) no
C6 C7 C8 C14 170.1(5) no
C7 C8 C9 C11 179.2(6) no
C14 C8 C9 C11 -55.1(7) no
C7 C8 C9 C10 51.3(8) no
C14 C8 C9 C10 177.1(6) no
C4 C5 C10 C1 -.1(9) no
C6 C5 C10 C1 -179.0(7) no
C4 C5 C10 C9 -179.3(7) no
C6 C5 C10 C9 1.8(10) no
C2 C1 C10 C5 .1(10) no
C2 C1 C10 C9 179.4(7) no
C11 C9 C10 C5 -146.3(7) no
C8 C9 C10 C5 -20.1(9) no
C11 C9 C10 C1 34.5(9) no
C8 C9 C10 C1 160.7(6) no
C10 C9 C11 C12 -177.6(6) no
C8 C9 C11 C12 56.1(8) no
C9 C11 C12 C13 -57.9(9) no
C11 C12 C13 C18 -67.1(9) no
C11 C12 C13 C17 172.2(7) no
C11 C12 C13 C14 56.2(9) no
C18 C13 C14 C8 68.5(8) no
C17 C13 C14 C8 -168.9(6) no
C12 C13 C14 C8 -55.5(8) no
C18 C13 C14 C15 -57.6(8) no
C17 C13 C14 C15 65.0(8) no
C12 C13 C14 C15 178.5(6) no
C7 C8 C14 C13 179.9(6) no
C9 C8 C14 C13 56.4(8) no
C7 C8 C14 C15 -55.1(8) no
C9 C8 C14 C15 -178.6(6) no
C13 C14 C15 C16 -139.1(7) no
C8 C14 C15 C16 94.5(8) no
C14 C15 C16 N -6E1(7) no
C18 C13 C17 O2 136.8(9) no
C14 C13 C17 O2 13.8(11) no
C12 C13 C17 O2 -101.3(10) no
C18 C13 C17 C20A -49.6(19) no
C14 C13 C17 C20A -172.6(16) no
C12 C13 C17 C20A 72.3(18) no
C18 C13 C17 C20B -46.4(10) no
C14 C13 C17 C20B -169.4(7) no
C12 C13 C17 C20B 75.5(9) no
O2 C17 C20A C21A -16(3) no
C13 C17 C20A C21A 169(3) no
C20B C17 C20A C21A 161(6) no
O2 C17 C20A C25A 164(3) no
C13 C17 C20A C25A -11(3) yes
C20B C17 C20A C25A -19(6) no
C25A C20A C21A C22A .0 no
C17 C20A C21A C22A -180.0(9) no
C20A C21A C22A C23A .0 no
C21A C22A C23A C24A .0 no
C22A C23A C24A C25A .0 no
C23A C24A C25A C20A .0 no
C21A C20A C25A C24A .0 no
C17 C20A C25A C24A 180.0(8) no
O2 C17 C20B C21B -11.8(15) no
C20A C17 C20B C21B -15(4) no
C13 C17 C20B C21B 171.5(10) no
O2 C17 C20B C25B 168.1(14) no
C20A C17 C20B C25B 165(5) no
C13 C17 C20B C25B -8.6(13) yes
C25B C20B C21B C22B .0 no
C17 C20B C21B C22B 179.9(6) no
C20B C21B C22B C23B .0 no
C21B C22B C23B C24B .0 no
C22B C23B C24B C25B .0 no
C23B C24B C25B C20B .0 no
C21B C20B C25B C24B .0 no
C17 C20B C25B C24B -179.9(7) no
